data_7227003
loop_
_publ_author_name
'Patel, Ram Niwas'
'Singh, Yogendra Pratap'
'Singh, Yogendra'
'Butcher, R. J'
'Zeller, Matthias'

_publ_section_title
;
 Unprecedented copper(II) mediated in situ formation of gem-diol binuclear
 complexes: A combined experimental and computational study
;
_journal_name_full 'RSC Adv.'
_journal_paper_doi 10.1039/C6RA20367A
_journal_year 2016
_chemical_formula_moiety 'C48 H40 Cu2 N4 O7, 2(N O3) '
_chemical_formula_sum 'C48 H40 Cu2 N6 O13'
_chemical_formula_weight 1035.94
_space_group_crystal_system monoclinic
_space_group_IT_number 14
_space_group_name_Hall '-P 2yn'
_space_group_name_H-M_alt 'P 1 21/n 1'
_symmetry_space_group_name_Hall '-P 2yn'
_symmetry_space_group_name_H-M 'P 1 21/n 1'
_atom_sites_solution_hydrogens mixed
_audit_creation_method SHELXL-2014/7
_audit_update_record
;
2016-07-28 deposited with the CCDC.
2016-10-31 downloaded from the CCDC.
;
_cell_angle_alpha 90
_cell_angle_beta 100.7970(10)
_cell_angle_gamma 90
_cell_formula_units_Z 4
_cell_length_a 18.1632(14)
_cell_length_b 14.0696(12)
_cell_length_c 18.5365(15)
_cell_measurement_reflns_used 9990
_cell_measurement_temperature 100(2)
_cell_measurement_theta_max 31.474
_cell_measurement_theta_min 2.236
_cell_volume 4653.1(7)
_computing_cell_refinement 'Bruker Apex 2'
_computing_data_collection 'Bruker Apex 2'
_computing_data_reduction 'Bruker Saint'
_computing_molecular_graphics 'Bruker SHELXTL (Sheldrick, 2008)'
_computing_publication_material 'Bruker SHELXTL (Sheldrick, 2008)'
_computing_structure_refinement 'SHELXL-2014/7 (Sheldrick, 2015)'
_computing_structure_solution 'Bruker SHELXTL'
_diffrn_ambient_temperature 100(2)
_diffrn_measured_fraction_theta_full 0.997
_diffrn_measured_fraction_theta_max 0.911
_diffrn_measurement_device_type 'Bruker Apex 2'
_diffrn_measurement_method '\w scans'
_diffrn_radiation_type MoK\a
_diffrn_radiation_wavelength 0.71073
_diffrn_reflns_av_R_equivalents 0.0313
_diffrn_reflns_av_unetI/netI 0.0471
_diffrn_reflns_Laue_measured_fraction_full 0.997
_diffrn_reflns_Laue_measured_fraction_max 0.911
_diffrn_reflns_limit_h_max 16
_diffrn_reflns_limit_h_min -25
_diffrn_reflns_limit_k_max 20
_diffrn_reflns_limit_k_min -20
_diffrn_reflns_limit_l_max 26
_diffrn_reflns_limit_l_min -25
_diffrn_reflns_number 34084
_diffrn_reflns_point_group_measured_fraction_full 0.997
_diffrn_reflns_point_group_measured_fraction_max 0.911
_diffrn_reflns_theta_full 25.500
_diffrn_reflns_theta_max 32.104
_diffrn_reflns_theta_min 2.042
_exptl_absorpt_coefficient_mu 0.987
_exptl_absorpt_correction_T_max 0.7464
_exptl_absorpt_correction_T_min 0.6262
_exptl_absorpt_correction_type multi-scan
_exptl_absorpt_process_details 'Sadabs (Sheldrick, 1996)'
_exptl_crystal_colour blue
_exptl_crystal_density_diffrn 1.479
_exptl_crystal_description block
_exptl_crystal_F_000 2128
_exptl_crystal_size_max 0.410
_exptl_crystal_size_mid 0.310
_exptl_crystal_size_min 0.280
_refine_diff_density_max 1.360
_refine_diff_density_min -0.849
_refine_diff_density_rms 0.091
_refine_ls_extinction_method none
_refine_ls_goodness_of_fit_ref 1.072
_refine_ls_hydrogen_treatment mixed
_refine_ls_matrix_type full
_refine_ls_number_parameters 645
_refine_ls_number_reflns 14843
_refine_ls_number_restraints 39
_refine_ls_restrained_S_all 1.081
_refine_ls_R_factor_all 0.0655
_refine_ls_R_factor_gt 0.0436
_refine_ls_shift/su_max 0.001
_refine_ls_shift/su_mean 0.000
_refine_ls_structure_factor_coef Fsqd
_refine_ls_weighting_details 'w=1/[\s^2^(Fo^2^)+(0.0628P)^2^+1.4672P] where P=(Fo^2^+2Fc^2^)/3'
_refine_ls_weighting_scheme calc
_refine_ls_wR_factor_gt 0.1162
_refine_ls_wR_factor_ref 0.1254
_reflns_Friedel_coverage 0.000
_reflns_number_gt 10817
_reflns_number_total 14843
_reflns_threshold_expression 'I > 2\s(I)'
_cod_data_source_file c6ra20367a2.cif
_cod_data_source_block shelx
_cod_database_code 7227003
_shelx_shelxl_version_number 2014/7
_shelx_space_group_comment
;
The symmetry employed for this shelxl refinement is uniquely defined
by the following loop, which should always be used as a source of
symmetry information in preference to the above space-group names.
They are only intended as comments.
;

loop_
_space_group_symop_operation_xyz
'x, y, z'
'-x+1/2, y+1/2, -z+1/2'
'-x, -y, -z'
'x-1/2, -y-1/2, z-1/2'

loop_
_atom_site_label
_atom_site_type_symbol
_atom_site_fract_x
_atom_site_fract_y
_atom_site_fract_z
_atom_site_U_iso_or_equiv
_atom_site_adp_type
_atom_site_occupancy
_atom_site_site_symmetry_order
_atom_site_calc_flag
_atom_site_refinement_flags_posn
_atom_site_refinement_flags_adp
_atom_site_refinement_flags_occupancy
_atom_site_disorder_assembly
_atom_site_disorder_group
Cu1 Cu 0.33311(2) 0.65897(2) 0.49296(2) 0.01181(6) Uani 1 1 d . . . . .
Cu2 Cu 0.17846(2) 0.65403(2) 0.53110(2) 0.01122(6) Uani 1 1 d . . . . .
O1A O 0.35416(8) 0.82236(10) 0.47203(8) 0.0178(3) Uani 1 1 d . . . . .
N1A N 0.37802(9) 0.65888(11) 0.40335(9) 0.0136(3) Uani 1 1 d . . . . .
C1A C 0.38152(11) 0.57986(14) 0.36425(12) 0.0192(4) Uani 1 1 d . . . . .
H1AA H 0.3689 0.5208 0.3836 0.023 Uiso 1 1 calc R U . . .
C2A C 0.40314(12) 0.58112(16) 0.29592(12) 0.0230(4) Uani 1 1 d . . . . .
H2AA H 0.4056 0.5238 0.2694 0.028 Uiso 1 1 calc R U . . .
C3A C 0.42087(12) 0.66663(16) 0.26747(12) 0.0228(4) Uani 1 1 d . . . . .
H3AA H 0.4348 0.6692 0.2206 0.027 Uiso 1 1 calc R U . . .
C4A C 0.41825(11) 0.74931(15) 0.30800(11) 0.0186(4) Uani 1 1 d . . . . .
H4AA H 0.4303 0.8090 0.2893 0.022 Uiso 1 1 calc R U . . .
C5A C 0.39760(10) 0.74307(13) 0.37648(11) 0.0135(3) Uani 1 1 d . . . . .
C6A C 0.39074(11) 0.82838(13) 0.42313(11) 0.0140(4) Uani 1 1 d . . . . .
C7A C 0.42839(11) 0.91806(14) 0.40902(11) 0.0170(4) Uani 1 1 d . . . . .
C8A C 0.50299(12) 0.91848(15) 0.40091(12) 0.0215(4) Uani 1 1 d . . . . .
H8AA H 0.5297 0.8604 0.4009 0.026 Uiso 1 1 calc R U . . .
C9A C 0.53827(13) 1.00478(16) 0.39272(13) 0.0270(5) Uani 1 1 d . . . . .
H9AA H 0.5897 1.0058 0.3889 0.032 Uiso 1 1 calc R U . . .
C10A C 0.49832(14) 1.08909(16) 0.39010(13) 0.0299(5) Uani 1 1 d . . . . .
H10A H 0.5219 1.1475 0.3824 0.036 Uiso 1 1 calc R U . . .
C11A C 0.42416(14) 1.08860(16) 0.39868(15) 0.0320(5) Uani 1 1 d . . . . .
H11A H 0.3973 1.1467 0.3975 0.038 Uiso 1 1 calc R U . . .
C12A C 0.38891(13) 1.00343(15) 0.40896(14) 0.0260(5) Uani 1 1 d . . . . .
H12A H 0.3384 1.0031 0.4159 0.031 Uiso 1 1 calc R U . . .
O1B O 0.28495(7) 0.66250(10) 0.57596(7) 0.0143(3) Uani 1 1 d . . . . .
O2B O 0.31696(8) 0.57744(10) 0.68463(8) 0.0195(3) Uani 1 1 d . . . . .
H2B H 0.3424 0.5331 0.6714 0.027(7) Uiso 1 1 calc R . . . .
N1B N 0.42510(9) 0.65848(11) 0.57011(9) 0.0134(3) Uani 1 1 d . . . . .
C1B C 0.49695(11) 0.65740(13) 0.55989(12) 0.0166(4) Uani 1 1 d . . . . .
H1BA H 0.5066 0.6530 0.5114 0.020 Uiso 1 1 calc R U . . .
C2B C 0.55657(11) 0.66247(14) 0.61815(13) 0.0194(4) Uani 1 1 d . . . . .
H2BA H 0.6066 0.6615 0.6099 0.023 Uiso 1 1 calc R U . . .
C3B C 0.54216(11) 0.66910(14) 0.68921(12) 0.0196(4) Uani 1 1 d . . . . .
H3BA H 0.5823 0.6734 0.7301 0.023 Uiso 1 1 calc R U . . .
C4B C 0.46858(11) 0.66933(14) 0.69941(12) 0.0172(4) Uani 1 1 d . . . . .
H4BA H 0.4576 0.6730 0.7475 0.021 Uiso 1 1 calc R U . . .
C5B C 0.41113(11) 0.66418(12) 0.63864(11) 0.0134(3) Uani 1 1 d . . . . .
C6B C 0.32841(11) 0.66095(13) 0.64654(10) 0.0127(3) Uani 1 1 d . . . . .
C7B C 0.30936(10) 0.74496(14) 0.69086(11) 0.0164(4) Uani 1 1 d . . . . .
C8B C 0.29836(11) 0.73422(17) 0.76301(12) 0.0230(4) Uani 1 1 d . . . . .
H8BA H 0.3040 0.6736 0.7859 0.028 Uiso 1 1 calc R U . . .
C9B C 0.27912(13) 0.8127(2) 0.80125(15) 0.0347(6) Uani 1 1 d . . . . .
H9BA H 0.2708 0.8055 0.8500 0.042 Uiso 1 1 calc R U . . .
C10B C 0.27213(13) 0.9011(2) 0.76831(17) 0.0398(7) Uani 1 1 d . . . . .
H10B H 0.2591 0.9545 0.7947 0.048 Uiso 1 1 calc R U . . .
C11B C 0.28398(12) 0.91251(17) 0.69709(16) 0.0344(6) Uani 1 1 d . . . . .
H11B H 0.2792 0.9736 0.6749 0.041 Uiso 1 1 calc R U . . .
C12B C 0.30299(12) 0.83435(14) 0.65800(14) 0.0229(4) Uani 1 1 d . . . . .
H12B H 0.3115 0.8421 0.6093 0.027 Uiso 1 1 calc R U . . .
O1C O 0.15383(8) 0.82694(10) 0.53116(8) 0.0201(3) Uani 1 1 d . . . . .
N1C N 0.13205(9) 0.67876(11) 0.61879(9) 0.0129(3) Uani 1 1 d . . . . .
C1C C 0.12660(11) 0.60873(14) 0.66596(11) 0.0178(4) Uani 1 1 d . . . . .
H1CA H 0.1359 0.5454 0.6523 0.021 Uiso 1 1 calc R U . . .
C2C C 0.10792(12) 0.62448(15) 0.73441(12) 0.0218(4) Uani 1 1 d . . . . .
H2CA H 0.1033 0.5726 0.7661 0.026 Uiso 1 1 calc R U . . .
C3C C 0.09626(11) 0.71608(15) 0.75576(12) 0.0201(4) Uani 1 1 d . . . . .
H3CA H 0.0862 0.7289 0.8033 0.024 Uiso 1 1 calc R U . . .
C4C C 0.09944(11) 0.78953(14) 0.70627(11) 0.0168(4) Uani 1 1 d . . . . .
H4CA H 0.0906 0.8533 0.7192 0.020 Uiso 1 1 calc R U . . .
C5C C 0.11570(10) 0.76865(13) 0.63778(11) 0.0140(3) Uani 1 1 d . . . . .
C6C C 0.12056(11) 0.84418(13) 0.58147(11) 0.0158(4) Uani 1 1 d . . . . .
C7C C 0.08460(12) 0.93777(14) 0.58792(11) 0.0198(4) Uani 1 1 d . . . . .
C8C C 0.01352(13) 0.94386(16) 0.60533(12) 0.0248(5) Uani 1 1 d . . . . .
H8CA H -0.0117 0.8877 0.6156 0.030 Uiso 1 1 calc R U . . .
C9C C -0.02107(15) 1.03230(18) 0.60783(14) 0.0333(6) Uani 1 1 d . . . . .
H9CA H -0.0699 1.0362 0.6191 0.040 Uiso 1 1 calc R U . . .
C10C C 0.01596(17) 1.11348(17) 0.59393(14) 0.0368(6) Uani 1 1 d . . . . .
H10C H -0.0070 1.1737 0.5968 0.044 Uiso 1 1 calc R U . . .
C11C C 0.08658(17) 1.10828(17) 0.57580(14) 0.0373(6) Uani 1 1 d . . . . .
H11C H 0.1115 1.1649 0.5662 0.045 Uiso 1 1 calc R U . . .
C12C C 0.12134(14) 1.02018(16) 0.57153(13) 0.0293(5) Uani 1 1 d . . . . .
H12C H 0.1691 1.0164 0.5577 0.035 Uiso 1 1 calc R U . . .
O1D O 0.22874(7) 0.64380(9) 0.44870(7) 0.0139(3) Uani 1 1 d . . . . .
O2D O 0.20344(8) 0.55009(10) 0.34403(8) 0.0187(3) Uani 1 1 d . . . . .
H2D H 0.1868 0.5037 0.3646 0.034(8) Uiso 1 1 calc R . . . .
N1D N 0.08832(9) 0.63877(11) 0.45229(9) 0.0137(3) Uani 1 1 d . . . . .
C1D C 0.01635(11) 0.63345(14) 0.46145(12) 0.0183(4) Uani 1 1 d . . . . .
H1DA H 0.0058 0.6357 0.5097 0.022 Uiso 1 1 calc R U . . .
C2D C -0.04229(11) 0.62477(15) 0.40257(12) 0.0213(4) Uani 1 1 d . . . . .
H2DA H -0.0925 0.6211 0.4101 0.026 Uiso 1 1 calc R U . . .
C3D C -0.02665(12) 0.62153(15) 0.33192(12) 0.0212(4) Uani 1 1 d . . . . .
H3DA H -0.0662 0.6169 0.2905 0.025 Uiso 1 1 calc R U . . .
C4D C 0.04718(11) 0.62507(14) 0.32273(12) 0.0184(4) Uani 1 1 d . . . . .
H4DA H 0.0591 0.6217 0.2750 0.022 Uiso 1 1 calc R U . . .
C5D C 0.10364(11) 0.63360(13) 0.38438(11) 0.0136(4) Uani 1 1 d . . . . .
C6D C 0.18677(11) 0.63510(13) 0.37764(11) 0.0135(3) Uani 1 1 d . . . . .
C7D C 0.20266(10) 0.71778(14) 0.32991(11) 0.0155(4) Uani 1 1 d . . . . .
C8D C 0.20004(12) 0.80970(15) 0.35787(12) 0.0209(4) Uani 1 1 d . . . . .
H8DA H 0.1872 0.8190 0.4048 0.025 Uiso 1 1 calc R U . . .
C9D C 0.21613(12) 0.88778(16) 0.31723(14) 0.0290(5) Uani 1 1 d . . . . .
H9DA H 0.2135 0.9503 0.3360 0.035 Uiso 1 1 calc R U . . .
C10D C 0.23590(13) 0.87383(19) 0.24952(15) 0.0342(6) Uani 1 1 d . . . . .
H10D H 0.2484 0.9268 0.2224 0.041 Uiso 1 1 calc R U . . .
C11D C 0.23756(13) 0.7828(2) 0.22091(14) 0.0317(6) Uani 1 1 d . . . . .
H11D H 0.2503 0.7740 0.1740 0.038 Uiso 1 1 calc R U . . .
C12D C 0.22053(11) 0.70429(17) 0.26075(12) 0.0227(4) Uani 1 1 d . . . . .
H12D H 0.2211 0.6421 0.2409 0.027 Uiso 1 1 calc R U . . .
O1W O 0.19357(9) 0.48124(11) 0.55146(9) 0.0214(3) Uani 1 1 d D . . . .
H1W1 H 0.1855(17) 0.453(2) 0.5124(12) 0.054(10) Uiso 1 1 d D . . . .
H1W2 H 0.2402(10) 0.482(3) 0.563(2) 0.105(16) Uiso 1 1 d D . . . .
N1 N 0.38886(12) 0.39732(15) 0.58754(14) 0.0360(5) Uani 1 1 d D . . . .
O11 O 0.35257(12) 0.44560(14) 0.53678(12) 0.0479(5) Uani 1 1 d D . . . .
O12 O 0.41628(12) 0.31903(14) 0.57645(12) 0.0449(5) Uani 1 1 d D . . . .
O13 O 0.40133(14) 0.42964(15) 0.65328(12) 0.0541(6) Uani 1 1 d D . . . .
N2 N 0.10871(14) 0.34401(16) 0.39783(14) 0.0388(5) Uani 1 1 d D . . . .
O21 O 0.17575(15) 0.37851(19) 0.41724(17) 0.0302(5) Uani 0.726(4) 1 d D U P A 1
O22 O 0.0935(5) 0.2607(4) 0.4029(3) 0.0809(16) Uani 0.726(4) 1 d D U P A 1
O23 O 0.0590(2) 0.4005(3) 0.3846(3) 0.0944(15) Uani 0.726(4) 1 d D U P A 1
O21A O 0.0660(3) 0.3750(5) 0.3383(4) 0.0302(5) Uani 0.274(4) 1 d D . P A 2
O22A O 0.1008(16) 0.2705(11) 0.4251(10) 0.0809(16) Uani 0.274(4) 1 d D . P A 2
O23A O 0.1601(8) 0.4007(10) 0.4177(9) 0.0944(15) Uani 0.274(4) 1 d D . P A 2

loop_
_atom_site_aniso_label
_atom_site_aniso_U_11
_atom_site_aniso_U_22
_atom_site_aniso_U_33
_atom_site_aniso_U_23
_atom_site_aniso_U_13
_atom_site_aniso_U_12
Cu1 0.00868(11) 0.01489(11) 0.01214(12) 0.00074(8) 0.00270(8) -0.00051(8)
Cu2 0.00821(11) 0.01443(11) 0.01118(11) -0.00065(8) 0.00222(8) -0.00057(8)
O1A 0.0186(7) 0.0161(6) 0.0202(7) -0.0012(5) 0.0077(6) -0.0003(5)
N1A 0.0117(7) 0.0138(7) 0.0160(8) -0.0016(6) 0.0042(6) 0.0000(6)
C1A 0.0163(10) 0.0161(9) 0.0258(11) -0.0041(8) 0.0058(8) -0.0001(7)
C2A 0.0217(11) 0.0254(10) 0.0234(11) -0.0104(8) 0.0078(9) -0.0004(8)
C3A 0.0187(10) 0.0336(12) 0.0182(10) -0.0057(9) 0.0084(8) -0.0031(8)
C4A 0.0152(9) 0.0244(10) 0.0168(10) -0.0008(8) 0.0046(8) -0.0048(7)
C5A 0.0096(8) 0.0150(8) 0.0159(9) -0.0009(7) 0.0025(7) -0.0018(6)
C6A 0.0117(8) 0.0132(8) 0.0162(9) 0.0008(7) 0.0003(7) 0.0000(6)
C7A 0.0193(10) 0.0157(9) 0.0153(9) 0.0000(7) 0.0017(8) -0.0061(7)
C8A 0.0221(11) 0.0197(9) 0.0242(11) -0.0033(8) 0.0081(9) -0.0050(8)
C9A 0.0266(12) 0.0285(11) 0.0277(12) -0.0038(9) 0.0101(10) -0.0130(9)
C10A 0.0426(15) 0.0221(11) 0.0232(11) 0.0027(9) 0.0012(10) -0.0154(10)
C11A 0.0350(14) 0.0154(10) 0.0417(15) 0.0053(9) -0.0028(11) -0.0033(9)
C12A 0.0242(12) 0.0174(10) 0.0342(13) 0.0010(9) -0.0001(10) -0.0019(8)
O1B 0.0091(6) 0.0229(7) 0.0107(6) -0.0018(5) 0.0012(5) -0.0040(5)
O2B 0.0220(8) 0.0159(7) 0.0216(8) 0.0049(6) 0.0067(6) -0.0027(6)
N1B 0.0110(7) 0.0130(7) 0.0162(8) 0.0013(6) 0.0021(6) -0.0006(6)
C1B 0.0132(9) 0.0162(8) 0.0210(10) 0.0008(7) 0.0045(8) 0.0006(7)
C2B 0.0099(9) 0.0169(9) 0.0313(12) -0.0005(8) 0.0031(8) 0.0001(7)
C3B 0.0135(9) 0.0182(9) 0.0244(11) -0.0003(8) -0.0030(8) 0.0003(7)
C4B 0.0151(9) 0.0174(9) 0.0176(9) 0.0004(7) -0.0006(8) -0.0002(7)
C5B 0.0121(9) 0.0101(8) 0.0173(9) 0.0009(7) 0.0010(7) -0.0015(6)
C6B 0.0126(9) 0.0142(8) 0.0110(8) 0.0013(6) 0.0019(7) -0.0018(6)
C7B 0.0095(8) 0.0193(9) 0.0186(10) -0.0060(7) -0.0017(7) -0.0006(7)
C8B 0.0144(10) 0.0355(12) 0.0185(10) -0.0081(9) 0.0018(8) -0.0006(8)
C9B 0.0166(11) 0.0567(17) 0.0306(13) -0.0258(12) 0.0040(10) -0.0039(10)
C10B 0.0128(10) 0.0445(15) 0.0592(18) -0.0355(14) -0.0005(11) 0.0013(10)
C11B 0.0159(11) 0.0215(11) 0.0601(18) -0.0145(11) -0.0077(11) 0.0010(8)
C12B 0.0146(10) 0.0190(10) 0.0319(12) -0.0029(8) -0.0038(9) -0.0011(7)
O1C 0.0209(8) 0.0199(7) 0.0208(8) 0.0014(6) 0.0077(6) -0.0003(6)
N1C 0.0097(7) 0.0143(7) 0.0146(8) 0.0001(6) 0.0020(6) -0.0001(6)
C1C 0.0170(10) 0.0158(9) 0.0219(10) 0.0029(7) 0.0074(8) 0.0009(7)
C2C 0.0234(11) 0.0222(10) 0.0223(11) 0.0066(8) 0.0107(9) 0.0022(8)
C3C 0.0178(10) 0.0272(10) 0.0167(10) 0.0000(8) 0.0067(8) 0.0028(8)
C4C 0.0145(9) 0.0188(9) 0.0172(9) -0.0014(7) 0.0029(7) 0.0040(7)
C5C 0.0113(9) 0.0139(8) 0.0161(9) 0.0002(7) 0.0013(7) 0.0007(6)
C6C 0.0158(9) 0.0145(8) 0.0161(9) -0.0011(7) 0.0007(7) -0.0015(7)
C7C 0.0283(11) 0.0142(9) 0.0146(9) -0.0009(7) -0.0018(8) 0.0021(8)
C8C 0.0308(12) 0.0213(10) 0.0219(11) 0.0003(8) 0.0036(9) 0.0086(8)
C9C 0.0415(15) 0.0319(13) 0.0252(12) -0.0005(10) 0.0028(10) 0.0183(11)
C10C 0.0569(18) 0.0210(11) 0.0256(13) -0.0033(9) -0.0101(12) 0.0146(11)
C11C 0.0547(18) 0.0174(11) 0.0320(14) 0.0030(9) -0.0118(12) -0.0027(10)
C12C 0.0358(14) 0.0217(11) 0.0266(12) 0.0031(9) -0.0034(10) -0.0037(9)
O1D 0.0103(6) 0.0204(7) 0.0108(6) 0.0006(5) 0.0018(5) -0.0003(5)
O2D 0.0219(8) 0.0160(7) 0.0194(7) -0.0044(5) 0.0074(6) -0.0005(5)
N1D 0.0112(8) 0.0139(7) 0.0162(8) 0.0007(6) 0.0028(6) -0.0004(6)
C1D 0.0128(9) 0.0223(9) 0.0201(10) 0.0026(8) 0.0042(8) -0.0011(7)
C2D 0.0110(9) 0.0238(10) 0.0277(11) 0.0046(9) 0.0004(8) -0.0026(7)
C3D 0.0150(10) 0.0216(10) 0.0238(11) 0.0022(8) -0.0044(8) -0.0034(8)
C4D 0.0177(10) 0.0195(9) 0.0172(10) 0.0009(7) 0.0012(8) -0.0034(7)
C5D 0.0121(9) 0.0115(8) 0.0171(9) 0.0011(7) 0.0024(7) -0.0013(6)
C6D 0.0142(9) 0.0145(8) 0.0116(9) 0.0003(6) 0.0018(7) 0.0003(6)
C7D 0.0105(9) 0.0191(9) 0.0153(9) 0.0060(7) -0.0017(7) -0.0023(7)
C8D 0.0187(10) 0.0185(9) 0.0226(11) 0.0055(8) -0.0034(8) -0.0022(8)
C9D 0.0190(11) 0.0221(11) 0.0403(14) 0.0142(10) -0.0086(10) -0.0045(8)
C10D 0.0145(11) 0.0400(14) 0.0454(16) 0.0276(12) -0.0014(10) -0.0042(9)
C11D 0.0166(11) 0.0538(16) 0.0252(12) 0.0197(11) 0.0054(9) 0.0028(10)
C12D 0.0136(10) 0.0338(12) 0.0203(10) 0.0065(9) 0.0025(8) 0.0011(8)
O1W 0.0244(9) 0.0191(7) 0.0214(8) -0.0014(6) 0.0057(6) -0.0043(6)
N1 0.0339(12) 0.0287(11) 0.0514(15) 0.0068(10) 0.0238(11) 0.0057(9)
O11 0.0450(12) 0.0358(11) 0.0578(14) 0.0019(10) -0.0033(10) 0.0092(9)
O12 0.0542(13) 0.0400(11) 0.0470(12) 0.0094(9) 0.0264(10) 0.0258(9)
O13 0.0787(17) 0.0449(12) 0.0446(13) 0.0084(10) 0.0268(12) 0.0188(11)
N2 0.0353(13) 0.0368(12) 0.0474(15) -0.0099(11) 0.0154(11) -0.0082(10)
O21 0.0277(13) 0.0308(13) 0.0323(12) -0.0091(10) 0.0059(10) -0.0075(10)
O22 0.111(3) 0.0421(18) 0.096(4) -0.018(2) 0.036(4) -0.0480(18)
O23 0.087(2) 0.092(2) 0.106(2) 0.0165(17) 0.0226(16) 0.0053(16)
O21A 0.0277(13) 0.0308(13) 0.0323(12) -0.0091(10) 0.0059(10) -0.0075(10)
O22A 0.111(3) 0.0421(18) 0.096(4) -0.018(2) 0.036(4) -0.0480(18)
O23A 0.087(2) 0.092(2) 0.106(2) 0.0165(17) 0.0226(16) 0.0053(16)

loop_
_atom_type_symbol
_atom_type_description
_atom_type_scat_dispersion_real
_atom_type_scat_dispersion_imag
_atom_type_scat_source
C C 0.0033 0.0016 'International Tables Vol C Tables 4.2.6.8 and 6.1.1.4'
H H 0.0000 0.0000 'International Tables Vol C Tables 4.2.6.8 and 6.1.1.4'
N N 0.0061 0.0033 'International Tables Vol C Tables 4.2.6.8 and 6.1.1.4'
O O 0.0106 0.0060 'International Tables Vol C Tables 4.2.6.8 and 6.1.1.4'
Cu Cu 0.3201 1.2651 'International Tables Vol C Tables 4.2.6.8 and 6.1.1.4'

loop_
_geom_angle_atom_site_label_1
_geom_angle_atom_site_label_2
_geom_angle_atom_site_label_3
_geom_angle
O1B Cu1 O1D 77.51(6)
O1B Cu1 N1A 176.72(6)
O1D Cu1 N1A 99.74(6)
O1B Cu1 N1B 82.55(6)
O1D Cu1 N1B 158.80(6)
N1A Cu1 N1B 100.40(7)
O1B Cu1 O1A 102.64(5)
O1D Cu1 O1A 102.29(5)
N1A Cu1 O1A 76.09(6)
N1B Cu1 O1A 88.94(6)
O1B Cu1 O11 82.04(6)
O1D Cu1 O11 93.37(6)
N1A Cu1 O11 99.99(6)
N1B Cu1 O11 76.67(6)
O1A Cu1 O11 164.27(5)
O1D Cu2 O1B 76.37(6)
O1D Cu2 N1D 81.78(6)
O1B Cu2 N1D 158.13(6)
O1D Cu2 N1C 173.55(6)
O1B Cu2 N1C 100.22(6)
N1D Cu2 N1C 101.62(7)
O1D Cu2 O1W 89.54(5)
O1B Cu2 O1W 85.55(6)
N1D Cu2 O1W 93.36(6)
N1C Cu2 O1W 95.68(6)
O1D Cu2 O1C 100.75(5)
O1B Cu2 O1C 95.98(5)
N1D Cu2 O1C 89.00(6)
N1C Cu2 O1C 73.99(6)
O1W Cu2 O1C 169.67(5)
C6A O1A Cu1 108.34(12)
C1A N1A C5A 119.02(17)
C1A N1A Cu1 121.61(13)
C5A N1A Cu1 118.92(12)
N1A C1A C2A 122.17(19)
N1A C1A H1AA 118.9
C2A C1A H1AA 118.9
C3A C2A C1A 119.02(19)
C3A C2A H2AA 120.5
C1A C2A H2AA 120.5
C2A C3A C4A 119.37(19)
C2A C3A H3AA 120.3
C4A C3A H3AA 120.3
C3A C4A C5A 118.83(19)
C3A C4A H4AA 120.6
C5A C4A H4AA 120.6
N1A C5A C4A 121.54(17)
N1A C5A C6A 115.57(16)
C4A C5A C6A 122.78(17)
O1A C6A C7A 121.50(17)
O1A C6A C5A 119.19(16)
C7A C6A C5A 119.31(17)
C8A C7A C12A 120.39(19)
C8A C7A C6A 120.92(18)
C12A C7A C6A 118.56(18)
C7A C8A C9A 119.5(2)
C7A C8A H8AA 120.3
C9A C8A H8AA 120.3
C10A C9A C8A 120.0(2)
C10A C9A H9AA 120.0
C8A C9A H9AA 120.0
C11A C10A C9A 120.4(2)
C11A C10A H10A 119.8
C9A C10A H10A 119.8
C10A C11A C12A 120.2(2)
C10A C11A H11A 119.9
C12A C11A H11A 119.9
C11A C12A C7A 119.5(2)
C11A C12A H12A 120.3
C7A C12A H12A 120.3
C6B O1B Cu1 119.42(11)
C6B O1B Cu2 137.43(12)
Cu1 O1B Cu2 102.78(6)
C6B O2B H2B 109.5
C5B N1B C1B 119.39(17)
C5B N1B Cu1 113.48(13)
C1B N1B Cu1 127.06(14)
N1B C1B C2B 121.70(19)
N1B C1B H1BA 119.2
C2B C1B H1BA 119.2
C1B C2B C3B 118.97(19)
C1B C2B H2BA 120.5
C3B C2B H2BA 120.5
C4B C3B C2B 119.10(19)
C4B C3B H3BA 120.5
C2B C3B H3BA 120.5
C3B C4B C5B 119.19(19)
C3B C4B H4BA 120.4
C5B C4B H4BA 120.4
N1B C5B C4B 121.65(18)
N1B C5B C6B 116.69(16)
C4B C5B C6B 121.63(17)
O1B C6B O2B 111.88(15)
O1B C6B C7B 110.45(15)
O2B C6B C7B 108.00(15)
O1B C6B C5B 107.55(15)
O2B C6B C5B 108.16(15)
C7B C6B C5B 110.79(15)
C12B C7B C8B 120.1(2)
C12B C7B C6B 118.41(19)
C8B C7B C6B 121.51(18)
C9B C8B C7B 119.8(2)
C9B C8B H8BA 120.1
C7B C8B H8BA 120.1
C10B C9B C8B 120.0(2)
C10B C9B H9BA 120.0
C8B C9B H9BA 120.0
C9B C10B C11B 120.5(2)
C9B C10B H10B 119.7
C11B C10B H10B 119.7
C10B C11B C12B 120.0(2)
C10B C11B H11B 120.0
C12B C11B H11B 120.0
C7B C12B C11B 119.5(2)
C7B C12B H12B 120.2
C11B C12B H12B 120.2
C6C O1C Cu2 108.04(12)
C1C N1C C5C 118.08(17)
C1C N1C Cu2 119.97(13)
C5C N1C Cu2 121.23(13)
N1C C1C C2C 122.76(18)
N1C C1C H1CA 118.6
C2C C1C H1CA 118.6
C3C C2C C1C 119.24(19)
C3C C2C H2CA 120.4
C1C C2C H2CA 120.4
C2C C3C C4C 118.60(19)
C2C C3C H3CA 120.7
C4C C3C H3CA 120.7
C5C C4C C3C 119.26(18)
C5C C4C H4CA 120.4
C3C C4C H4CA 120.4
N1C C5C C4C 121.85(17)
N1C C5C C6C 115.68(16)
C4C C5C C6C 122.39(17)
O1C C6C C7C 121.57(18)
O1C C6C C5C 119.30(17)
C7C C6C C5C 119.14(17)
C8C C7C C12C 120.0(2)
C8C C7C C6C 120.99(18)
C12C C7C C6C 118.8(2)
C7C C8C C9C 120.3(2)
C7C C8C H8CA 119.8
C9C C8C H8CA 119.8
C10C C9C C8C 119.6(2)
C10C C9C H9CA 120.2
C8C C9C H9CA 120.2
C9C C10C C11C 120.6(2)
C9C C10C H10C 119.7
C11C C10C H10C 119.7
C10C C11C C12C 120.5(2)
C10C C11C H11C 119.8
C12C C11C H11C 119.8
C7C C12C C11C 118.9(2)
C7C C12C H12C 120.6
C11C C12C H12C 120.6
C6D O1D Cu2 119.85(11)
C6D O1D Cu1 136.76(12)
Cu2 O1D Cu1 103.20(6)
C6D O2D H2D 109.5
C5D N1D C1D 119.38(17)
C5D N1D Cu2 114.07(13)
C1D N1D Cu2 126.55(14)
N1D C1D C2D 121.78(19)
N1D C1D H1DA 119.1
C2D C1D H1DA 119.1
C1D C2D C3D 118.93(19)
C1D C2D H2DA 120.5
C3D C2D H2DA 120.5
C4D C3D C2D 119.20(19)
C4D C3D H3DA 120.4
C2D C3D H3DA 120.4
C3D C4D C5D 118.98(19)
C3D C4D H4DA 120.5
C5D C4D H4DA 120.5
N1D C5D C4D 121.70(18)
N1D C5D C6D 117.06(17)
C4D C5D C6D 121.23(17)
O1D C6D O2D 111.52(15)
O1D C6D C7D 110.58(15)
O2D C6D C7D 108.20(15)
O1D C6D C5D 107.16(15)
O2D C6D C5D 108.66(15)
C7D C6D C5D 110.72(15)
C12D C7D C8D 119.82(19)
C12D C7D C6D 122.23(18)
C8D C7D C6D 117.94(18)
C9D C8D C7D 120.3(2)
C9D C8D H8DA 119.9
C7D C8D H8DA 119.9
C10D C9D C8D 119.7(2)
C10D C9D H9DA 120.2
C8D C9D H9DA 120.2
C9D C10D C11D 120.4(2)
C9D C10D H10D 119.8
C11D C10D H10D 119.8
C10D C11D C12D 120.3(2)
C10D C11D H11D 119.8
C12D C11D H11D 119.8
C7D C12D C11D 119.5(2)
C7D C12D H12D 120.3
C11D C12D H12D 120.3
Cu2 O1W H1W1 111(2)
Cu2 O1W H1W2 96(3)
H1W1 O1W H1W2 104(2)
O12 N1 O11 122.1(2)
O12 N1 O13 117.9(2)
O11 N1 O13 120.0(2)
N1 O11 Cu1 137.89(17)
O23 N2 O22 119.1(6)
O22A N2 O23A 126.1(12)
O23 N2 O21 116.2(3)
O22 N2 O21 123.7(5)
O22A N2 O21A 124.1(10)
O23A N2 O21A 109.6(8)

loop_
_geom_bond_atom_site_label_1
_geom_bond_atom_site_label_2
_geom_bond_distance
Cu1 O1B 1.9076(13)
Cu1 O1D 1.9311(14)
Cu1 N1A 1.9831(16)
Cu1 N1B 1.9854(17)
Cu1 O1A 2.3743(14)
Cu1 O11 3.113(2)
Cu2 O1D 1.9262(13)
Cu2 O1B 1.9606(14)
Cu2 N1D 1.9912(17)
Cu2 N1C 1.9969(16)
Cu2 O1W 2.4676(15)
Cu2 O1C 2.4737(15)
O1A C6A 1.223(2)
N1A C1A 1.335(2)
N1A C5A 1.358(2)
C1A C2A 1.395(3)
C1A H1AA 0.9500
C2A C3A 1.376(3)
C2A H2AA 0.9500
C3A C4A 1.390(3)
C3A H3AA 0.9500
C4A C5A 1.392(3)
C4A H4AA 0.9500
C5A C6A 1.498(3)
C6A C7A 1.482(3)
C7A C8A 1.391(3)
C7A C12A 1.399(3)
C8A C9A 1.394(3)
C8A H8AA 0.9500
C9A C10A 1.387(3)
C9A H9AA 0.9500
C10A C11A 1.385(4)
C10A H10A 0.9500
C11A C12A 1.388(3)
C11A H11A 0.9500
C12A H12A 0.9500
O1B C6B 1.396(2)
O2B C6B 1.406(2)
O2B H2B 0.8400
N1B C5B 1.344(2)
N1B C1B 1.354(2)
C1B C2B 1.381(3)
C1B H1BA 0.9500
C2B C3B 1.393(3)
C2B H2BA 0.9500
C3B C4B 1.385(3)
C3B H3BA 0.9500
C4B C5B 1.386(3)
C4B H4BA 0.9500
C5B C6B 1.537(3)
C6B C7B 1.516(3)
C7B C12B 1.393(3)
C7B C8B 1.397(3)
C8B C9B 1.392(3)
C8B H8BA 0.9500
C9B C10B 1.380(4)
C9B H9BA 0.9500
C10B C11B 1.386(4)
C10B H10B 0.9500
C11B C12B 1.395(3)
C11B H11B 0.9500
C12B H12B 0.9500
O1C C6C 1.227(2)
N1C C1C 1.333(2)
N1C C5C 1.360(2)
C1C C2C 1.391(3)
C1C H1CA 0.9500
C2C C3C 1.376(3)
C2C H2CA 0.9500
C3C C4C 1.390(3)
C3C H3CA 0.9500
C4C C5C 1.388(3)
C4C H4CA 0.9500
C5C C6C 1.504(3)
C6C C7C 1.485(3)
C7C C8C 1.391(3)
C7C C12C 1.399(3)
C8C C9C 1.399(3)
C8C H8CA 0.9500
C9C C10C 1.374(4)
C9C H9CA 0.9500
C10C C11C 1.387(4)
C10C H10C 0.9500
C11C C12C 1.400(3)
C11C H11C 0.9500
C12C H12C 0.9500
O1D C6D 1.398(2)
O2D C6D 1.408(2)
O2D H2D 0.8400
N1D C5D 1.341(2)
N1D C1D 1.351(2)
C1D C2D 1.380(3)
C1D H1DA 0.9500
C2D C3D 1.392(3)
C2D H2DA 0.9500
C3D C4D 1.384(3)
C3D H3DA 0.9500
C4D C5D 1.390(3)
C4D H4DA 0.9500
C5D C6D 1.538(3)
C6D C7D 1.521(3)
C7D C12D 1.393(3)
C7D C8D 1.397(3)
C8D C9D 1.394(3)
C8D H8DA 0.9500
C9D C10D 1.382(4)
C9D H9DA 0.9500
C10D C11D 1.388(4)
C10D H10D 0.9500
C11D C12D 1.396(3)
C11D H11D 0.9500
C12D H12D 0.9500
O1W H1W1 0.818(17)
O1W H1W2 0.835(18)
N1 O12 1.242(3)
N1 O11 1.245(3)
N1 O13 1.280(3)
N2 O22A 1.172(13)
N2 O23 1.193(5)
N2 O22 1.212(5)
N2 O23A 1.230(12)
N2 O21 1.298(3)
N2 O21A 1.301(7)

loop_
_geom_torsion_atom_site_label_1
_geom_torsion_atom_site_label_2
_geom_torsion_atom_site_label_3
_geom_torsion_atom_site_label_4
_geom_torsion
C5A N1A C1A C2A -1.4(3)
Cu1 N1A C1A C2A 170.82(16)
N1A C1A C2A C3A -0.6(3)
C1A C2A C3A C4A 1.3(3)
C2A C3A C4A C5A -0.1(3)
C1A N1A C5A C4A 2.6(3)
Cu1 N1A C5A C4A -169.78(15)
C1A N1A C5A C6A 178.94(17)
Cu1 N1A C5A C6A 6.5(2)
C3A C4A C5A N1A -1.9(3)
C3A C4A C5A C6A -177.96(19)
Cu1 O1A C6A C7A -165.30(15)
Cu1 O1A C6A C5A 14.7(2)
N1A C5A C6A O1A -15.6(3)
C4A C5A C6A O1A 160.67(19)
N1A C5A C6A C7A 164.40(18)
C4A C5A C6A C7A -19.3(3)
O1A C6A C7A C8A 131.8(2)
C5A C6A C7A C8A -48.2(3)
O1A C6A C7A C12A -43.9(3)
C5A C6A C7A C12A 136.1(2)
C12A C7A C8A C9A 0.0(3)
C6A C7A C8A C9A -175.6(2)
C7A C8A C9A C10A -2.3(3)
C8A C9A C10A C11A 2.7(4)
C9A C10A C11A C12A -0.9(4)
C10A C11A C12A C7A -1.4(4)
C8A C7A C12A C11A 1.8(3)
C6A C7A C12A C11A 177.5(2)
C5B N1B C1B C2B -0.3(3)
Cu1 N1B C1B C2B 176.35(14)
N1B C1B C2B C3B -0.2(3)
C1B C2B C3B C4B 0.7(3)
C2B C3B C4B C5B -0.8(3)
C1B N1B C5B C4B 0.2(3)
Cu1 N1B C5B C4B -176.88(14)
C1B N1B C5B C6B -177.57(15)
Cu1 N1B C5B C6B 5.34(19)
C3B C4B C5B N1B 0.3(3)
C3B C4B C5B C6B 178.02(17)
Cu1 O1B C6B O2B -114.37(14)
Cu2 O1B C6B O2B 57.3(2)
Cu1 O1B C6B C7B 125.28(13)
Cu2 O1B C6B C7B -63.1(2)
Cu1 O1B C6B C5B 4.27(18)
Cu2 O1B C6B C5B 175.93(12)
N1B C5B C6B O1B -6.2(2)
C4B C5B C6B O1B 176.05(16)
N1B C5B C6B O2B 114.85(17)
C4B C5B C6B O2B -62.9(2)
N1B C5B C6B C7B -126.97(17)
C4B C5B C6B C7B 55.2(2)
O1B C6B C7B C12B -45.6(2)
O2B C6B C7B C12B -168.28(17)
C5B C6B C7B C12B 73.4(2)
O1B C6B C7B C8B 134.42(18)
O2B C6B C7B C8B 11.8(2)
C5B C6B C7B C8B -106.5(2)
C12B C7B C8B C9B 1.6(3)
C6B C7B C8B C9B -178.41(19)
C7B C8B C9B C10B -1.0(3)
C8B C9B C10B C11B 0.1(3)
C9B C10B C11B C12B 0.1(3)
C8B C7B C12B C11B -1.4(3)
C6B C7B C12B C11B 178.68(18)
C10B C11B C12B C7B 0.5(3)
C5C N1C C1C C2C -2.6(3)
Cu2 N1C C1C C2C 167.84(16)
N1C C1C C2C C3C -1.7(3)
C1C C2C C3C C4C 3.6(3)
C2C C3C C4C C5C -1.3(3)
C1C N1C C5C C4C 5.0(3)
Cu2 N1C C5C C4C -165.33(14)
C1C N1C C5C C6C -178.21(17)
Cu2 N1C C5C C6C 11.5(2)
C3C C4C C5C N1C -3.1(3)
C3C C4C C5C C6C -179.65(18)
Cu2 O1C C6C C7C -168.03(15)
Cu2 O1C C6C C5C 11.7(2)
N1C C5C C6C O1C -16.1(3)
C4C C5C C6C O1C 160.65(19)
N1C C5C C6C C7C 163.56(18)
C4C C5C C6C C7C -19.7(3)
O1C C6C C7C C8C 136.5(2)
C5C C6C C7C C8C -43.2(3)
O1C C6C C7C C12C -39.4(3)
C5C C6C C7C C12C 140.9(2)
C12C C7C C8C C9C -1.1(3)
C6C C7C C8C C9C -177.0(2)
C7C C8C C9C C10C -0.9(4)
C8C C9C C10C C11C 1.5(4)
C9C C10C C11C C12C -0.1(4)
C8C C7C C12C C11C 2.4(3)
C6C C7C C12C C11C 178.4(2)
C10C C11C C12C C7C -1.8(4)
C5D N1D C1D C2D -1.4(3)
Cu2 N1D C1D C2D 178.65(15)
N1D C1D C2D C3D -0.1(3)
C1D C2D C3D C4D 1.4(3)
C2D C3D C4D C5D -1.2(3)
C1D N1D C5D C4D 1.5(3)
Cu2 N1D C5D C4D -178.51(15)
C1D N1D C5D C6D -177.07(16)
Cu2 N1D C5D C6D 2.9(2)
C3D C4D C5D N1D -0.2(3)
C3D C4D C5D C6D 178.30(17)
Cu2 O1D C6D O2D -120.14(14)
Cu1 O1D C6D O2D 65.9(2)
Cu2 O1D C6D C7D 119.42(14)
Cu1 O1D C6D C7D -54.6(2)
Cu2 O1D C6D C5D -1.34(18)
Cu1 O1D C6D C5D -175.35(12)
N1D C5D C6D O1D -1.1(2)
C4D C5D C6D O1D -179.70(17)
N1D C5D C6D O2D 119.51(17)
C4D C5D C6D O2D -59.1(2)
N1D C5D C6D C7D -121.79(18)
C4D C5D C6D C7D 59.6(2)
O1D C6D C7D C12D 130.23(19)
O2D C6D C7D C12D 7.8(3)
C5D C6D C7D C12D -111.2(2)
O1D C6D C7D C8D -48.8(2)
O2D C6D C7D C8D -171.22(17)
C5D C6D C7D C8D 69.8(2)
C12D C7D C8D C9D -0.8(3)
C6D C7D C8D C9D 178.28(18)
C7D C8D C9D C10D -1.0(3)
C8D C9D C10D C11D 2.0(3)
C9D C10D C11D C12D -1.1(3)
C8D C7D C12D C11D 1.7(3)
C6D C7D C12D C11D -177.36(19)
C10D C11D C12D C7D -0.7(3)
O12 N1 O11 Cu1 -142.0(2)
O13 N1 O11 Cu1 35.3(4)
